data_7160779
loop_
_publ_author_name
'Suresh, Sundararajan'
'Nawaz Khan, Fazlur Rahman'

_publ_section_title
;
 Synthesis and late-stage C-H functionalization of papaverines.
;
_journal_issue 37
_journal_name_full 'Organic &amp; biomolecular chemistry'
_journal_page_first 8431
_journal_page_last 8436
_journal_paper_doi 10.1039/d5ob01155h
_journal_volume 23
_journal_year 2025
_chemical_formula_moiety 'C27 H24 Cl N O4'
_chemical_formula_sum 'C27 H24 Cl N O4'
_chemical_formula_weight 461.92
_space_group_crystal_system monoclinic
_space_group_IT_number 14
_space_group_name_Hall '-P 2ybc'
_space_group_name_H-M_alt 'P 1 21/c 1'
_atom_sites_solution_hydrogens geom
_atom_sites_solution_primary dual
_audit_creation_date 2024-07-29
_audit_creation_method
;
Olex2 1.5
(compiled 2024.02.16 svn.r378c4104 for OlexSys, GUI svn.r6928)
;
_audit_update_record
;
2024-07-29 deposited with the CCDC.	2025-08-29 downloaded from the CCDC.
;
_cell_angle_alpha 90
_cell_angle_beta 95.402(4)
_cell_angle_gamma 90
_cell_formula_units_Z 4
_cell_length_a 13.0817(18)
_cell_length_b 21.482(3)
_cell_length_c 8.3972(13)
_cell_measurement_reflns_used 6709
_cell_measurement_temperature 300(2)
_cell_measurement_theta_max 22.05
_cell_measurement_theta_min 2.46
_cell_volume 2349.3(6)
_computing_molecular_graphics 'Olex2 1.5 (Dolomanov et al., 2009)'
_computing_publication_material 'Olex2 1.5 (Dolomanov et al., 2009)'
_computing_structure_refinement 'SHELXL 2019/3 (Sheldrick, 2015)'
_computing_structure_solution 'SHELXT 2018/2 (Sheldrick, 2018)'
_diffrn_ambient_temperature 300.00
_diffrn_measured_fraction_theta_full 1.000
_diffrn_measured_fraction_theta_max 0.999
_diffrn_measurement_device_type 'Bruker APEX-II CCD'
_diffrn_measurement_method '\f and \w scans'
_diffrn_radiation_type MoK\a
_diffrn_radiation_wavelength 0.71073
_diffrn_reflns_av_R_equivalents 0.0776
_diffrn_reflns_av_unetI/netI 0.0495
_diffrn_reflns_Laue_measured_fraction_full 1.000
_diffrn_reflns_Laue_measured_fraction_max 0.999
_diffrn_reflns_limit_h_max 17
_diffrn_reflns_limit_h_min -16
_diffrn_reflns_limit_k_max 28
_diffrn_reflns_limit_k_min -28
_diffrn_reflns_limit_l_max 11
_diffrn_reflns_limit_l_min -11
_diffrn_reflns_number 45351
_diffrn_reflns_point_group_measured_fraction_full 1.000
_diffrn_reflns_point_group_measured_fraction_max 0.999
_diffrn_reflns_theta_full 25.242
_diffrn_reflns_theta_max 27.886
_diffrn_reflns_theta_min 1.896
_diffrn_standards_number 0
_exptl_absorpt_coefficient_mu 0.196
_exptl_absorpt_correction_T_max 0.7456
_exptl_absorpt_correction_T_min 0.6576
_exptl_absorpt_correction_type none
_exptl_absorpt_process_details
;
 SADABS 2016/2: Krause, L., Herbst-Irmer, R., Sheldrick G.M. & Stalke D.,
 J. Appl. Cryst. 48 (2015) 3-10
;
_exptl_crystal_colour yellow
_exptl_crystal_colour_primary yellow
_exptl_crystal_density_diffrn 1.306
_exptl_crystal_description block
_exptl_crystal_F_000 968
_exptl_crystal_size_max 0.251
_exptl_crystal_size_mid 0.182
_exptl_crystal_size_min 0.171
_refine_diff_density_max 0.710
_refine_diff_density_min -0.213
_refine_diff_density_rms 0.049
_refine_ls_extinction_coef 0.012(2)
_refine_ls_extinction_expression Fc^*^=kFc[1+0.001xFc^2^\l^3^/sin(2\q)]^-1/4^
_refine_ls_extinction_method 'SHELXL-2019/2 (Sheldrick 2019)'
_refine_ls_goodness_of_fit_ref 0.998
_refine_ls_hydrogen_treatment constr
_refine_ls_matrix_type full
_refine_ls_number_parameters 303
_refine_ls_number_reflns 5599
_refine_ls_number_restraints 0
_refine_ls_restrained_S_all 0.998
_refine_ls_R_factor_all 0.1635
_refine_ls_R_factor_gt 0.0665
_refine_ls_shift/su_max 0.000
_refine_ls_shift/su_mean 0.000
_refine_ls_structure_factor_coef Fsqd
_refine_ls_weighting_details 'w=1/[\s^2^(Fo^2^)+(0.1082P)^2^+0.8789P] where P=(Fo^2^+2Fc^2^)/3'
_refine_ls_weighting_scheme calc
_refine_ls_wR_factor_gt 0.1766
_refine_ls_wR_factor_ref 0.2505
_reflns_Friedel_coverage 0.000
_reflns_number_gt 2378
_reflns_number_total 5599
_reflns_threshold_expression 'I > 2\s(I)'
_cod_data_source_file d5ob01155h2.cif
_cod_data_source_block b_1_190624_0m_a
_cod_database_code 7160779
_shelx_shelxl_version_number 2019/3
_shelx_space_group_comment
;
The symmetry employed for this shelxl refinement is uniquely defined
by the following loop, which should always be used as a source of
symmetry information in preference to the above space-group names.
They are only intended as comments.
;
_olex2_refinement_description
;
1. Fixed Uiso
 At 1.2 times of:
  All C(H) groups
 At 1.5 times of:
  All C(H,H,H) groups
2. Rigid bond restraints
 O1
 with sigma for 1-2 distances of 0.002 and sigma for 1-3 distances of 0.002
3. Uiso/Uaniso restraints and constraints
O1: within 2A with sigma of 0.002 and sigma for terminal atoms of 0.004 within
2A
4.a Aromatic/amide H refined with riding coordinates:
 C2(H2), C3(H3), C4(H4), C7(H7), C13(H13), C15(H15), C16(H16), C18(H18),
 C19(H19), C21(H21), C24(H24), C25(H25)
4.b Idealised Me refined as rotating group:
 C10(H10A,H10B,H10C), C11(H11A,H11B,H11C), C26(H26A,H26B,H26C), C27(H27A,H27B,
 H27C)
;
_olex2_submission_special_instructions 'No special instructions were received'

loop_
_space_group_symop_operation_xyz
'x, y, z'
'-x, y+1/2, -z+1/2'
'-x, -y, -z'
'x, -y-1/2, z-1/2'

loop_
_atom_site_label
_atom_site_type_symbol
_atom_site_fract_x
_atom_site_fract_y
_atom_site_fract_z
_atom_site_U_iso_or_equiv
_atom_site_adp_type
_atom_site_occupancy
_atom_site_site_symmetry_order
_atom_site_calc_flag
_atom_site_refinement_flags_posn
_atom_site_refinement_flags_adp
_atom_site_refinement_flags_occupancy
_atom_site_disorder_assembly
_atom_site_disorder_group
Cl1 Cl 0.32137(11) 0.24450(7) 0.08326(17) 0.1336(6) Uani 1 1 d . . . . .
O1 O 0.1687(2) 0.85097(18) 0.2106(4) 0.1122(10) Uani 1 1 d . . . . .
O2 O 0.29244(19) 0.77505(12) 0.0997(3) 0.0907(8) Uani 1 1 d . . . . .
O3 O 0.48046(17) 0.60114(13) 0.5922(3) 0.0908(8) Uani 1 1 d . . . . .
O4 O 0.59707(15) 0.58760(12) 0.3664(3) 0.0881(8) Uani 1 1 d . . . . .
N1 N 0.0202(2) 0.5745(2) 0.3522(4) 0.1105(13) Uani 1 1 d . . . . .
C1 C 0.1010(2) 0.5955(2) 0.2854(4) 0.0859(12) Uani 1 1 d . . . . .
C2 C -0.0466(4) 0.6164(4) 0.4040(6) 0.136(2) Uani 1 1 d . . . . .
H2 H -0.103370 0.601215 0.450589 0.163 Uiso 1 1 calc R U . . .
C3 C -0.0361(3) 0.6783(4) 0.3925(5) 0.122(2) Uani 1 1 d . . . . .
H3 H -0.083943 0.704512 0.433077 0.147 Uiso 1 1 calc R U . . .
C4 C 0.0628(3) 0.7679(3) 0.3014(5) 0.1036(14) Uani 1 1 d . . . . .
H4 H 0.016307 0.795740 0.339397 0.124 Uiso 1 1 calc R U . . .
C5 C 0.1446(3) 0.7901(3) 0.2299(4) 0.0924(12) Uani 1 1 d . . . . .
C6 C 0.2145(3) 0.7474(2) 0.1692(4) 0.0799(10) Uani 1 1 d . . . . .
C7 C 0.2013(2) 0.6852(2) 0.1844(4) 0.0784(10) Uani 1 1 d . . . . .
H7 H 0.247488 0.658129 0.142821 0.094 Uiso 1 1 calc R U . . .
C8 C 0.1188(2) 0.6602(2) 0.2622(4) 0.0837(11) Uani 1 1 d . . . . .
C9 C 0.0479(3) 0.7042(3) 0.3184(4) 0.0985(14) Uani 1 1 d . . . . .
C10 C 0.3705(3) 0.73568(19) 0.0468(5) 0.0975(12) Uani 1 1 d . . . . .
H10A H 0.340615 0.707776 -0.033881 0.146 Uiso 1 1 calc R U . . .
H10B H 0.401546 0.712077 0.135684 0.146 Uiso 1 1 calc R U . . .
H10C H 0.421852 0.760727 0.003119 0.146 Uiso 1 1 calc R U . . .
C11 C 0.1043(4) 0.8977(3) 0.2737(6) 0.138(2) Uani 1 1 d . . . . .
H11A H 0.035261 0.893288 0.225260 0.207 Uiso 1 1 calc R U . . .
H11B H 0.129657 0.938355 0.250374 0.207 Uiso 1 1 calc R U . . .
H11C H 0.105249 0.892688 0.387406 0.207 Uiso 1 1 calc R U . . .
C12 C 0.1713(2) 0.54617(19) 0.2383(4) 0.0765(10) Uani 1 1 d . . . . .
C13 C 0.1309(3) 0.4931(2) 0.1771(4) 0.0889(12) Uani 1 1 d . . . . .
H13 H 0.060760 0.494100 0.146221 0.107 Uiso 1 1 calc R U . . .
C14 C 0.1813(3) 0.4340(2) 0.1520(4) 0.0852(11) Uani 1 1 d . . . . .
C15 C 0.2629(3) 0.4112(2) 0.2553(4) 0.0895(12) Uani 1 1 d . . . . .
H15 H 0.289264 0.435817 0.340668 0.107 Uiso 1 1 calc R U . . .
C16 C 0.3049(3) 0.3544(2) 0.2349(5) 0.0957(12) Uani 1 1 d . . . . .
H16 H 0.359221 0.340471 0.305346 0.115 Uiso 1 1 calc R U . . .
C17 C 0.2668(3) 0.3174(2) 0.1095(5) 0.0935(12) Uani 1 1 d . . . . .
C18 C 0.1865(3) 0.3370(3) 0.0052(5) 0.0995(13) Uani 1 1 d . . . . .
H18 H 0.161256 0.311749 -0.079572 0.119 Uiso 1 1 calc R U . . .
C19 C 0.1435(3) 0.3944(2) 0.0274(4) 0.0941(13) Uani 1 1 d . . . . .
H19 H 0.088023 0.407297 -0.042129 0.113 Uiso 1 1 calc R U . . .
C20 C 0.2847(2) 0.55602(16) 0.2682(3) 0.0696(9) Uani 1 1 d . . . . .
C21 C 0.3272(2) 0.57476(16) 0.4190(3) 0.0685(9) Uani 1 1 d . . . . .
H21 H 0.284754 0.581215 0.500344 0.082 Uiso 1 1 calc R U . . .
C22 C 0.4315(2) 0.58378(15) 0.4485(3) 0.0649(8) Uani 1 1 d . . . . .
C23 C 0.4952(2) 0.57659(15) 0.3264(4) 0.0635(8) Uani 1 1 d . . . . .
C24 C 0.4533(2) 0.55863(16) 0.1771(4) 0.0699(9) Uani 1 1 d . . . . .
H24 H 0.495412 0.553587 0.094754 0.084 Uiso 1 1 calc R U . . .
C25 C 0.3482(2) 0.54796(16) 0.1487(4) 0.0699(9) Uani 1 1 d . . . . .
H25 H 0.320723 0.535254 0.047757 0.084 Uiso 1 1 calc R U . . .
C26 C 0.4247(3) 0.5985(2) 0.7277(4) 0.0905(11) Uani 1 1 d . . . . .
H26A H 0.368645 0.627505 0.715099 0.136 Uiso 1 1 calc R U . . .
H26B H 0.469029 0.609049 0.821389 0.136 Uiso 1 1 calc R U . . .
H26C H 0.398322 0.557184 0.738745 0.136 Uiso 1 1 calc R U . . .
C27 C 0.6628(3) 0.5888(2) 0.2419(5) 0.1087(14) Uani 1 1 d . . . . .
H27A H 0.637222 0.618368 0.162023 0.163 Uiso 1 1 calc R U . . .
H27B H 0.665050 0.548248 0.194608 0.163 Uiso 1 1 calc R U . . .
H27C H 0.730582 0.600776 0.284628 0.163 Uiso 1 1 calc R U . . .

loop_
_atom_site_aniso_label
_atom_site_aniso_U_11
_atom_site_aniso_U_22
_atom_site_aniso_U_33
_atom_site_aniso_U_23
_atom_site_aniso_U_13
_atom_site_aniso_U_12
Cl1 0.1373(11) 0.1366(11) 0.1266(11) -0.0083(8) 0.0113(8) -0.0246(8)
O1 0.097(2) 0.139(3) 0.102(2) -0.0246(19) 0.0140(16) 0.0422(19)
O2 0.0851(17) 0.1044(18) 0.0857(17) -0.0055(14) 0.0246(14) 0.0210(14)
O3 0.0643(14) 0.154(2) 0.0524(13) -0.0073(13) -0.0041(11) -0.0209(14)
O4 0.0478(12) 0.141(2) 0.0745(15) 0.0062(14) 0.0022(11) -0.0181(12)
N1 0.0461(16) 0.213(4) 0.074(2) 0.001(2) 0.0107(15) -0.022(2)
C1 0.0496(19) 0.155(4) 0.0522(19) 0.000(2) -0.0012(15) -0.012(2)
C2 0.052(2) 0.281(8) 0.075(3) -0.011(4) 0.006(2) -0.025(4)
C3 0.046(2) 0.253(7) 0.068(3) -0.018(4) 0.0073(18) 0.014(3)
C4 0.067(3) 0.176(5) 0.067(2) -0.019(3) 0.0007(19) 0.039(3)
C5 0.073(2) 0.139(4) 0.064(2) -0.014(2) -0.0012(19) 0.031(3)
C6 0.0581(19) 0.126(3) 0.0558(19) -0.008(2) 0.0051(15) 0.019(2)
C7 0.0565(19) 0.122(3) 0.0561(19) -0.0064(19) 0.0029(15) 0.013(2)
C8 0.0432(17) 0.160(4) 0.0466(17) -0.007(2) -0.0008(13) 0.011(2)
C9 0.048(2) 0.192(5) 0.054(2) -0.011(3) -0.0038(15) 0.019(3)
C10 0.082(2) 0.113(3) 0.103(3) -0.008(2) 0.037(2) 0.013(2)
C11 0.135(4) 0.169(5) 0.107(3) -0.043(3) 0.003(3) 0.076(4)
C12 0.0517(18) 0.126(3) 0.0513(17) 0.0059(19) -0.0002(14) -0.018(2)
C13 0.058(2) 0.141(4) 0.064(2) 0.013(2) -0.0102(16) -0.029(2)
C14 0.062(2) 0.130(3) 0.061(2) 0.013(2) -0.0063(17) -0.039(2)
C15 0.086(3) 0.112(3) 0.066(2) 0.008(2) -0.0173(19) -0.034(2)
C16 0.088(3) 0.112(3) 0.082(3) 0.017(2) -0.017(2) -0.035(3)
C17 0.085(3) 0.114(3) 0.081(3) 0.010(2) 0.005(2) -0.037(2)
C18 0.090(3) 0.140(4) 0.066(2) 0.004(2) -0.003(2) -0.050(3)
C19 0.074(2) 0.139(4) 0.066(2) 0.012(2) -0.0115(18) -0.038(3)
C20 0.0501(17) 0.106(3) 0.0517(17) 0.0053(16) 0.0012(14) -0.0159(16)
C21 0.0516(17) 0.105(2) 0.0492(17) 0.0025(16) 0.0043(13) -0.0114(16)
C22 0.0533(17) 0.091(2) 0.0490(16) 0.0022(15) -0.0019(14) -0.0106(15)
C23 0.0439(15) 0.088(2) 0.0582(18) 0.0062(15) 0.0020(13) -0.0097(14)
C24 0.0532(17) 0.100(2) 0.0581(18) 0.0018(16) 0.0138(14) -0.0078(16)
C25 0.0608(19) 0.097(2) 0.0511(16) -0.0048(16) 0.0029(14) -0.0119(17)
C26 0.090(2) 0.131(3) 0.0488(18) -0.0012(19) 0.0004(17) -0.012(2)
C27 0.053(2) 0.168(4) 0.108(3) -0.005(3) 0.023(2) -0.024(2)

loop_
_atom_type_symbol
_atom_type_description
_atom_type_scat_dispersion_real
_atom_type_scat_dispersion_imag
_atom_type_scat_source
C C 0.0033 0.0016 'International Tables Vol C Tables 4.2.6.8 and 6.1.1.4'
H H 0.0000 0.0000 'International Tables Vol C Tables 4.2.6.8 and 6.1.1.4'
Cl Cl 0.1484 0.1585 'International Tables Vol C Tables 4.2.6.8 and 6.1.1.4'
N N 0.0061 0.0033 'International Tables Vol C Tables 4.2.6.8 and 6.1.1.4'
O O 0.0106 0.0060 'International Tables Vol C Tables 4.2.6.8 and 6.1.1.4'

loop_
_geom_angle_atom_site_label_1
_geom_angle_atom_site_label_2
_geom_angle_atom_site_label_3
_geom_angle
_geom_angle_site_symmetry_1
_geom_angle_site_symmetry_3
_geom_angle_publ_flag
C5 O1 C11 118.5(4) . . ?
C6 O2 C10 117.5(3) . . ?
C22 O3 C26 117.9(2) . . ?
C23 O4 C27 117.9(3) . . ?
C1 N1 C2 118.4(5) . . ?
N1 C1 C8 122.6(4) . . ?
N1 C1 C12 114.2(4) . . ?
C8 C1 C12 123.2(3) . . ?
N1 C2 H2 117.9 . . ?
C3 C2 N1 124.2(5) . . ?
C3 C2 H2 117.9 . . ?
C2 C3 H3 119.8 . . ?
C2 C3 C9 120.4(5) . . ?
C9 C3 H3 119.8 . . ?
C5 C4 H4 119.6 . . ?
C5 C4 C9 120.8(4) . . ?
C9 C4 H4 119.6 . . ?
O1 C5 C4 126.1(4) . . ?
O1 C5 C6 114.5(4) . . ?
C4 C5 C6 119.4(5) . . ?
O2 C6 C5 113.9(4) . . ?
C7 C6 O2 125.4(3) . . ?
C7 C6 C5 120.7(4) . . ?
C6 C7 H7 119.2 . . ?
C6 C7 C8 121.7(4) . . ?
C8 C7 H7 119.2 . . ?
C1 C8 C9 118.6(4) . . ?
C7 C8 C1 124.9(4) . . ?
C7 C8 C9 116.5(5) . . ?
C3 C9 C8 115.8(6) . . ?
C4 C9 C3 123.3(5) . . ?
C4 C9 C8 120.9(4) . . ?
O2 C10 H10A 109.5 . . ?
O2 C10 H10B 109.5 . . ?
O2 C10 H10C 109.5 . . ?
H10A C10 H10B 109.5 . . ?
H10A C10 H10C 109.5 . . ?
H10B C10 H10C 109.5 . . ?
O1 C11 H11A 109.5 . . ?
O1 C11 H11B 109.5 . . ?
O1 C11 H11C 109.5 . . ?
H11A C11 H11B 109.5 . . ?
H11A C11 H11C 109.5 . . ?
H11B C11 H11C 109.5 . . ?
C1 C12 C20 119.0(3) . . ?
C13 C12 C1 118.7(3) . . ?
C13 C12 C20 122.3(4) . . ?
C12 C13 H13 115.4 . . ?
C12 C13 C14 129.1(3) . . ?
C14 C13 H13 115.4 . . ?
C15 C14 C13 123.1(4) . . ?
C15 C14 C19 116.4(4) . . ?
C19 C14 C13 120.3(4) . . ?
C14 C15 H15 119.0 . . ?
C16 C15 C14 122.0(4) . . ?
C16 C15 H15 119.0 . . ?
C15 C16 H16 120.1 . . ?
C15 C16 C17 119.7(4) . . ?
C17 C16 H16 120.1 . . ?
C16 C17 Cl1 119.5(4) . . ?
C18 C17 Cl1 119.6(4) . . ?
C18 C17 C16 120.9(4) . . ?
C17 C18 H18 120.4 . . ?
C17 C18 C19 119.2(4) . . ?
C19 C18 H18 120.4 . . ?
C14 C19 H19 119.2 . . ?
C18 C19 C14 121.7(4) . . ?
C18 C19 H19 119.2 . . ?
C21 C20 C12 119.8(3) . . ?
C25 C20 C12 121.2(3) . . ?
C25 C20 C21 119.0(3) . . ?
C20 C21 H21 119.8 . . ?
C22 C21 C20 120.5(3) . . ?
C22 C21 H21 119.8 . . ?
O3 C22 C21 124.9(3) . . ?
O3 C22 C23 114.8(3) . . ?
C21 C22 C23 120.3(3) . . ?
O4 C23 C22 116.0(3) . . ?
O4 C23 C24 124.7(3) . . ?
C24 C23 C22 119.3(3) . . ?
C23 C24 H24 119.8 . . ?
C23 C24 C25 120.3(3) . . ?
C25 C24 H24 119.8 . . ?
C20 C25 C24 120.6(3) . . ?
C20 C25 H25 119.7 . . ?
C24 C25 H25 119.7 . . ?
O3 C26 H26A 109.5 . . ?
O3 C26 H26B 109.5 . . ?
O3 C26 H26C 109.5 . . ?
H26A C26 H26B 109.5 . . ?
H26A C26 H26C 109.5 . . ?
H26B C26 H26C 109.5 . . ?
O4 C27 H27A 109.5 . . ?
O4 C27 H27B 109.5 . . ?
O4 C27 H27C 109.5 . . ?
H27A C27 H27B 109.5 . . ?
H27A C27 H27C 109.5 . . ?
H27B C27 H27C 109.5 . . ?

loop_
_geom_bond_atom_site_label_1
_geom_bond_atom_site_label_2
_geom_bond_distance
_geom_bond_site_symmetry_2
_geom_bond_publ_flag
Cl1 C17 1.743(5) . ?
O1 C5 1.358(5) . ?
O1 C11 1.443(5) . ?
O2 C6 1.359(4) . ?
O2 C10 1.429(4) . ?
O3 C22 1.363(4) . ?
O3 C26 1.409(4) . ?
O4 C23 1.364(3) . ?
O4 C27 1.414(4) . ?
N1 C1 1.321(5) . ?
N1 C2 1.354(8) . ?
C1 C8 1.427(6) . ?
C1 C12 1.481(5) . ?
C2 H2 0.9300 . ?
C2 C3 1.342(8) . ?
C3 H3 0.9300 . ?
C3 C9 1.426(7) . ?
C4 H4 0.9300 . ?
C4 C5 1.361(6) . ?
C4 C9 1.392(6) . ?
C5 C6 1.423(5) . ?
C6 C7 1.355(5) . ?
C7 H7 0.9300 . ?
C7 C8 1.418(5) . ?
C8 C9 1.434(6) . ?
C10 H10A 0.9600 . ?
C10 H10B 0.9600 . ?
C10 H10C 0.9600 . ?
C11 H11A 0.9600 . ?
C11 H11B 0.9600 . ?
C11 H11C 0.9600 . ?
C12 C13 1.339(5) . ?
C12 C20 1.497(4) . ?
C13 H13 0.9300 . ?
C13 C14 1.454(6) . ?
C14 C15 1.399(5) . ?
C14 C19 1.402(5) . ?
C15 H15 0.9300 . ?
C15 C16 1.357(6) . ?
C16 H16 0.9300 . ?
C16 C17 1.374(6) . ?
C17 C18 1.370(6) . ?
C18 H18 0.9300 . ?
C18 C19 1.375(6) . ?
C19 H19 0.9300 . ?
C20 C21 1.393(4) . ?
C20 C25 1.372(4) . ?
C21 H21 0.9300 . ?
C21 C22 1.378(4) . ?
C22 C23 1.389(4) . ?
C23 C24 1.375(4) . ?
C24 H24 0.9300 . ?
C24 C25 1.393(4) . ?
C25 H25 0.9300 . ?
C26 H26A 0.9600 . ?
C26 H26B 0.9600 . ?
C26 H26C 0.9600 . ?
C27 H27A 0.9600 . ?
C27 H27B 0.9600 . ?
C27 H27C 0.9600 . ?

loop_
_geom_torsion_atom_site_label_1
_geom_torsion_atom_site_label_2
_geom_torsion_atom_site_label_3
_geom_torsion_atom_site_label_4
_geom_torsion
_geom_torsion_site_symmetry_1
_geom_torsion_site_symmetry_2
_geom_torsion_site_symmetry_3
_geom_torsion_site_symmetry_4
_geom_torsion_publ_flag
Cl1 C17 C18 C19 179.6(3) . . . . ?
O1 C5 C6 O2 -1.1(4) . . . . ?
O1 C5 C6 C7 178.2(3) . . . . ?
O2 C6 C7 C8 178.5(3) . . . . ?
O3 C22 C23 O4 0.2(4) . . . . ?
O3 C22 C23 C24 179.4(3) . . . . ?
O4 C23 C24 C25 179.4(3) . . . . ?
N1 C1 C8 C7 -176.8(3) . . . . ?
N1 C1 C8 C9 2.1(5) . . . . ?
N1 C1 C12 C13 38.5(4) . . . . ?
N1 C1 C12 C20 -138.5(3) . . . . ?
N1 C2 C3 C9 1.7(8) . . . . ?
C1 N1 C2 C3 -0.2(7) . . . . ?
C1 C8 C9 C3 -0.6(5) . . . . ?
C1 C8 C9 C4 178.8(3) . . . . ?
C1 C12 C13 C14 -166.4(3) . . . . ?
C1 C12 C20 C21 50.2(4) . . . . ?
C1 C12 C20 C25 -128.7(4) . . . . ?
C2 N1 C1 C8 -1.7(5) . . . . ?
C2 N1 C1 C12 177.8(3) . . . . ?
C2 C3 C9 C4 179.4(4) . . . . ?
C2 C3 C9 C8 -1.1(6) . . . . ?
C4 C5 C6 O2 179.6(3) . . . . ?
C4 C5 C6 C7 -1.1(5) . . . . ?
C5 C4 C9 C3 179.9(3) . . . . ?
C5 C4 C9 C8 0.5(6) . . . . ?
C5 C6 C7 C8 -0.7(5) . . . . ?
C6 C7 C8 C1 -178.8(3) . . . . ?
C6 C7 C8 C9 2.3(5) . . . . ?
C7 C8 C9 C3 178.4(3) . . . . ?
C7 C8 C9 C4 -2.2(5) . . . . ?
C8 C1 C12 C13 -142.1(3) . . . . ?
C8 C1 C12 C20 40.9(4) . . . . ?
C9 C4 C5 O1 -178.0(3) . . . . ?
C9 C4 C5 C6 1.2(6) . . . . ?
C10 O2 C6 C5 175.2(3) . . . . ?
C10 O2 C6 C7 -4.0(5) . . . . ?
C11 O1 C5 C4 1.5(6) . . . . ?
C11 O1 C5 C6 -177.7(3) . . . . ?
C12 C1 C8 C7 3.7(5) . . . . ?
C12 C1 C8 C9 -177.4(3) . . . . ?
C12 C13 C14 C15 34.7(6) . . . . ?
C12 C13 C14 C19 -150.6(4) . . . . ?
C12 C20 C21 C22 179.7(3) . . . . ?
C12 C20 C25 C24 178.6(3) . . . . ?
C13 C12 C20 C21 -126.7(4) . . . . ?
C13 C12 C20 C25 54.4(5) . . . . ?
C13 C14 C15 C16 176.1(3) . . . . ?
C13 C14 C19 C18 -176.9(3) . . . . ?
C14 C15 C16 C17 -0.1(6) . . . . ?
C15 C14 C19 C18 -1.8(5) . . . . ?
C15 C16 C17 Cl1 179.7(3) . . . . ?
C15 C16 C17 C18 -0.4(6) . . . . ?
C16 C17 C18 C19 -0.2(6) . . . . ?
C17 C18 C19 C14 1.4(6) . . . . ?
C19 C14 C15 C16 1.2(5) . . . . ?
C20 C12 C13 C14 10.5(6) . . . . ?
C20 C21 C22 O3 -179.0(3) . . . . ?
C20 C21 C22 C23 2.5(5) . . . . ?
C21 C20 C25 C24 -0.3(5) . . . . ?
C21 C22 C23 O4 178.9(3) . . . . ?
C21 C22 C23 C24 -1.9(5) . . . . ?
C22 C23 C24 C25 0.2(5) . . . . ?
C23 C24 C25 C20 0.9(5) . . . . ?
C25 C20 C21 C22 -1.3(5) . . . . ?
C26 O3 C22 C21 12.5(5) . . . . ?
C26 O3 C22 C23 -168.8(3) . . . . ?
C27 O4 C23 C22 -171.9(3) . . . . ?
C27 O4 C23 C24 8.9(5) . . . . ?
